data_7021134
loop_
_publ_author_name
'Schmid, Thibault E.'
'Jones, Dale C.'
'Songis, Olivier'
'Diebolt, Olivier'
'Furst, Marc R. L.'
'Slawin, Alexandra M. Z.'
'Cazin, Catherine S. J.'

_publ_section_title
;
 Mixed phosphine/N-heterocyclic carbene palladium complexes: synthesis,
 characterization and catalytic use in aqueous Suzuki-Miyaura reactions.
;
_journal_issue 20
_journal_name_full 'Dalton transactions (Cambridge, England : 2003)'
_journal_page_first 7345
_journal_page_last 7353
_journal_paper_doi 10.1039/c2dt32858e
_journal_volume 42
_journal_year 2013
_chemical_formula_moiety 'C52 H70 Cl4 O4 P2 Pd2'
_chemical_formula_sum 'C52 H70 Cl4 O4 P2 Pd2'
_chemical_formula_weight 1175.68
_space_group_IT_number 2
_symmetry_cell_setting triclinic
_symmetry_Int_Tables_number 2
_symmetry_space_group_name_Hall '-P 1'
_symmetry_space_group_name_H-M 'P -1'
_atom_sites_solution_hydrogens geom
_atom_sites_solution_primary direct
_atom_sites_solution_secondary difmap
_cell_angle_alpha 103.695(14)
_cell_angle_beta 103.287(16)
_cell_angle_gamma 96.525(10)
_cell_formula_units_Z 1
_cell_length_a 9.390(10)
_cell_length_b 10.444(11)
_cell_length_c 13.796(15)
_cell_measurement_reflns_used 3632
_cell_measurement_temperature 93
_cell_measurement_theta_max 25.35
_cell_measurement_theta_min 2.04
_cell_volume 1259(2)
_computing_cell_refinement 'CrystalClear-SM Expert 2.0 rc13'
_computing_data_collection 'CrystalClear-SM Expert 2.0 rc13 (Rigaku, 2009)'
_computing_data_reduction 'CrystalClear-SM Expert 2.0 rc13'
_computing_molecular_graphics 'CrystalStructure 4.0'
_computing_publication_material 'CrystalStructure 4.0 (Rigaku, 2010)'
_computing_structure_refinement 'SHELXL97 (Sheldrick, 2008)'
_computing_structure_solution 'SIR2004 (Burla, et al., 2005)'
_diffrn_ambient_temperature 93
_diffrn_detector_area_resol_mean 29.257
_diffrn_measured_fraction_theta_full 0.976
_diffrn_measured_fraction_theta_max 0.976
_diffrn_measurement_device_type 'Rigaku Saturn70'
_diffrn_measurement_method \w
_diffrn_radiation_type 'Mo K\a'
_diffrn_radiation_wavelength 0.71075
_diffrn_reflns_av_R_equivalents 0.1775
_diffrn_reflns_limit_h_max 11
_diffrn_reflns_limit_h_min -11
_diffrn_reflns_limit_k_max 12
_diffrn_reflns_limit_k_min -12
_diffrn_reflns_limit_l_max 16
_diffrn_reflns_limit_l_min -15
_diffrn_reflns_number 11553
_diffrn_reflns_theta_full 25.28
_diffrn_reflns_theta_max 25.28
_diffrn_standards_number 0
_exptl_absorpt_coefficient_mu 1.035
_exptl_absorpt_correction_T_max 0.950
_exptl_absorpt_correction_T_min 0.387
_exptl_absorpt_correction_type multi-scan
_exptl_absorpt_process_details 'REQAB (Rigaku, 1998)'
_exptl_crystal_colour orange
_exptl_crystal_density_diffrn 1.551
_exptl_crystal_density_method 'not measured'
_exptl_crystal_description prism
_exptl_crystal_F_000 604.00
_exptl_crystal_size_max 0.120
_exptl_crystal_size_mid 0.120
_exptl_crystal_size_min 0.050
_refine_diff_density_max 3.780
_refine_diff_density_min -4.060
_refine_ls_extinction_method none
_refine_ls_goodness_of_fit_ref 1.404
_refine_ls_hydrogen_treatment constr
_refine_ls_number_parameters 289
_refine_ls_number_reflns 4471
_refine_ls_number_restraints 0
_refine_ls_R_factor_gt 0.1309
_refine_ls_shift/su_max 0.003
_refine_ls_structure_factor_coef Fsqd
_refine_ls_weighting_details 'w = 1/[\s^2^(Fo^2^)+(0.2000P)^2^+0.0000P] where P=(Fo^2^+2Fc^2^)/3'
_refine_ls_weighting_scheme calc
_refine_ls_wR_factor_ref 0.3519
_reflns_number_gt 3998
_reflns_number_total 4471
_reflns_threshold_expression F^2^>2.0\s(F^2^)
_cod_data_source_file c2dt32858e.txt
_cod_data_source_block 5
_cod_original_cell_volume 1259(3)
_cod_database_code 7021134

loop_
_symmetry_equiv_pos_site_id
_symmetry_equiv_pos_as_xyz
1 +X,+Y,+Z
2 -X,-Y,-Z

loop_
_atom_site_label
_atom_site_type_symbol
_atom_site_fract_x
_atom_site_fract_y
_atom_site_fract_z
_atom_site_U_iso_or_equiv
_atom_site_adp_type
_atom_site_occupancy
_atom_site_symmetry_multiplicity
_atom_site_calc_flag
_atom_site_refinement_flags
Pd1 Pd 0.46362(5) 0.46878(5) 0.36468(3) 0.0303(4) Uani 1.0 2 d .
Cl1 Cl 0.5320(3) 0.35048(19) 0.48637(14) 0.0302(6) Uani 1.0 2 d .
Cl2 Cl 0.3927(3) 0.59557(19) 0.25410(14) 0.0356(6) Uani 1.0 2 d .
P1 P 0.4634(2) 0.30662(19) 0.22459(14) 0.0290(6) Uani 1.0 2 d .
O20 O 0.1014(6) 0.4290(5) 0.2974(4) 0.0366(12) Uani 1.0 2 d .
O24 O 0.2061(7) 0.0007(6) 0.2715(4) 0.0370(12) Uani 1.0 2 d .
C1 C 0.5729(8) 0.3761(7) 0.1478(5) 0.0283(15) Uani 1.0 2 d .
C2 C 0.7109(9) 0.4823(9) 0.2153(6) 0.0398(18) Uani 1.0 2 d .
C3 C 0.7716(9) 0.5589(9) 0.1488(6) 0.0400(18) Uani 1.0 2 d .
C4 C 0.8161(10) 0.4636(9) 0.0623(7) 0.0421(19) Uani 1.0 2 d .
C5 C 0.6864(9) 0.3528(9) 0.0001(6) 0.0379(18) Uani 1.0 2 d .
C6 C 0.6228(8) 0.2769(8) 0.0669(6) 0.0314(15) Uani 1.0 2 d .
C7 C 0.5383(8) 0.1633(7) 0.2606(5) 0.0320(16) Uani 1.0 2 d .
C8 C 0.7051(8) 0.2022(8) 0.3157(6) 0.0373(17) Uani 1.0 2 d .
C9 C 0.7566(9) 0.0937(8) 0.3638(6) 0.0385(18) Uani 1.0 2 d .
C10 C 0.7243(10) -0.0400(9) 0.2797(6) 0.045(2) Uani 1.0 2 d .
C11 C 0.5625(9) -0.0774(8) 0.2216(6) 0.0398(18) Uani 1.0 2 d .
C12 C 0.5071(9) 0.0337(7) 0.1744(6) 0.0342(17) Uani 1.0 2 d .
C13 C 0.2738(8) 0.2424(7) 0.1400(5) 0.0299(15) Uani 1.0 2 d .
C14 C 0.1542(8) 0.2041(8) 0.1781(6) 0.0321(16) Uani 1.0 2 d .
C15 C 0.0125(8) 0.1622(8) 0.1102(6) 0.0358(17) Uani 1.0 2 d .
C16 C -0.0116(9) 0.1519(8) 0.0051(6) 0.0329(16) Uani 1.0 2 d .
C17 C 0.1062(9) 0.1883(8) -0.0319(6) 0.0341(17) Uani 1.0 2 d .
C18 C 0.2464(9) 0.2308(8) 0.0333(6) 0.0352(17) Uani 1.0 2 d .
C19 C 0.1639(8) 0.2188(8) 0.2906(6) 0.0324(16) Uani 1.0 2 d .
C20 C 0.1352(8) 0.3393(8) 0.3510(6) 0.0349(17) Uani 1.0 2 d .
C21 C 0.1409(9) 0.3553(8) 0.4547(7) 0.0402(19) Uani 1.0 2 d .
C22 C 0.1665(9) 0.2504(8) 0.4966(6) 0.0368(18) Uani 1.0 2 d .
C23 C 0.1892(9) 0.1316(9) 0.4391(6) 0.0407(18) Uani 1.0 2 d .
C24 C 0.1849(8) 0.1153(8) 0.3352(6) 0.0341(17) Uani 1.0 2 d .
C25 C 0.0889(9) 0.5604(8) 0.3554(6) 0.0391(18) Uani 1.0 2 d .
C26 C 0.2065(11) -0.1151(9) 0.3077(7) 0.050(3) Uani 1.0 2 d .
H1 H 0.5064 0.4251 0.1081 0.0339 Uiso 1.0 2 calc R
H2A H 0.6827 0.5451 0.2707 0.0478 Uiso 1.0 2 calc R
H2B H 0.7884 0.4376 0.2483 0.0478 Uiso 1.0 2 calc R
H3A H 0.8594 0.6267 0.1923 0.0480 Uiso 1.0 2 calc R
H3B H 0.6952 0.6062 0.1181 0.0480 Uiso 1.0 2 calc R
H4A H 0.8480 0.5141 0.0163 0.0505 Uiso 1.0 2 calc R
H4B H 0.9009 0.4244 0.0928 0.0505 Uiso 1.0 2 calc R
H5A H 0.7193 0.2890 -0.0522 0.0454 Uiso 1.0 2 calc R
H5B H 0.6070 0.3918 -0.0374 0.0454 Uiso 1.0 2 calc R
H6A H 0.6994 0.2329 0.1017 0.0377 Uiso 1.0 2 calc R
H6B H 0.5372 0.2069 0.0232 0.0377 Uiso 1.0 2 calc R
H7 H 0.4882 0.1426 0.3131 0.0384 Uiso 1.0 2 calc R
H8A H 0.7617 0.2150 0.2654 0.0448 Uiso 1.0 2 calc R
H8B H 0.7240 0.2878 0.3702 0.0448 Uiso 1.0 2 calc R
H9A H 0.7042 0.0844 0.4171 0.0462 Uiso 1.0 2 calc R
H9B H 0.8647 0.1183 0.3978 0.0462 Uiso 1.0 2 calc R
H10A H 0.7848 -0.0328 0.2306 0.0539 Uiso 1.0 2 calc R
H10B H 0.7533 -0.1114 0.3122 0.0539 Uiso 1.0 2 calc R
H11A H 0.5031 -0.0950 0.2693 0.0478 Uiso 1.0 2 calc R
H11B H 0.5471 -0.1609 0.1656 0.0478 Uiso 1.0 2 calc R
H12A H 0.5592 0.0462 0.1216 0.0411 Uiso 1.0 2 calc R
H12B H 0.3991 0.0083 0.1405 0.0411 Uiso 1.0 2 calc R
H15 H -0.0696 0.1402 0.1363 0.0430 Uiso 1.0 2 calc R
H16 H -0.1084 0.1201 -0.0405 0.0394 Uiso 1.0 2 calc R
H17 H 0.0903 0.1840 -0.1033 0.0410 Uiso 1.0 2 calc R
H18 H 0.3270 0.2531 0.0059 0.0423 Uiso 1.0 2 calc R
H21 H 0.1275 0.4374 0.4960 0.0482 Uiso 1.0 2 calc R
H22 H 0.1685 0.2603 0.5672 0.0441 Uiso 1.0 2 calc R
H23 H 0.2078 0.0608 0.4701 0.0488 Uiso 1.0 2 calc R
H25A H 0.1838 0.6025 0.4065 0.0470 Uiso 1.0 2 calc R
H25B H 0.0107 0.5517 0.3909 0.0470 Uiso 1.0 2 calc R
H25C H 0.0638 0.6159 0.3079 0.0470 Uiso 1.0 2 calc R
H26A H 0.1107 -0.1393 0.3216 0.0603 Uiso 1.0 2 calc R
H26B H 0.2864 -0.0971 0.3715 0.0603 Uiso 1.0 2 calc R
H26C H 0.2227 -0.1892 0.2551 0.0603 Uiso 1.0 2 calc R

loop_
_atom_site_aniso_label
_atom_site_aniso_U_11
_atom_site_aniso_U_22
_atom_site_aniso_U_33
_atom_site_aniso_U_12
_atom_site_aniso_U_13
_atom_site_aniso_U_23
Pd1 0.0327(6) 0.0413(6) 0.0154(6) 0.0065(4) 0.0076(4) 0.0037(4)
Cl1 0.0354(11) 0.0406(11) 0.0140(10) 0.0090(8) 0.0076(8) 0.0041(8)
Cl2 0.0448(12) 0.0446(12) 0.0200(10) 0.0147(9) 0.0114(9) 0.0081(8)
P1 0.0294(11) 0.0402(11) 0.0149(10) 0.0056(8) 0.0053(8) 0.0038(8)
O20 0.044(3) 0.041(3) 0.022(3) 0.009(3) 0.010(3) 0.003(2)
O24 0.048(3) 0.043(3) 0.022(3) 0.010(3) 0.014(3) 0.008(3)
C1 0.034(4) 0.038(4) 0.014(3) 0.005(3) 0.012(3) 0.005(3)
C2 0.035(4) 0.049(5) 0.030(4) -0.002(4) 0.008(4) 0.007(4)
C3 0.037(4) 0.050(5) 0.027(4) -0.001(4) 0.001(4) 0.009(4)
C4 0.043(5) 0.057(5) 0.030(4) 0.005(4) 0.015(4) 0.017(4)
C5 0.039(4) 0.063(6) 0.015(4) 0.014(4) 0.013(3) 0.008(4)
C6 0.037(4) 0.049(4) 0.016(4) 0.013(3) 0.019(3) 0.010(3)
C7 0.037(4) 0.039(4) 0.014(4) 0.014(4) 0.000(3) -0.001(3)
C8 0.029(4) 0.051(5) 0.028(4) 0.005(4) 0.004(3) 0.007(4)
C9 0.041(5) 0.051(5) 0.024(4) 0.021(4) 0.009(4) 0.005(4)
C10 0.058(6) 0.055(5) 0.024(4) 0.022(4) 0.012(4) 0.007(4)
C11 0.051(5) 0.051(5) 0.018(4) 0.009(4) 0.010(4) 0.009(3)
C12 0.037(4) 0.041(4) 0.020(4) 0.012(4) 0.002(3) 0.003(3)
C13 0.029(4) 0.038(4) 0.016(4) 0.004(3) 0.002(3) -0.000(3)
C14 0.034(4) 0.038(4) 0.018(4) 0.005(3) 0.007(3) -0.003(3)
C15 0.032(4) 0.048(5) 0.026(4) 0.010(4) 0.009(3) 0.004(3)
C16 0.032(4) 0.045(4) 0.020(4) 0.009(3) 0.007(3) 0.006(3)
C17 0.042(4) 0.048(5) 0.014(4) 0.016(4) 0.008(3) 0.008(3)
C18 0.034(4) 0.039(4) 0.035(4) 0.013(3) 0.016(4) 0.003(3)
C19 0.031(4) 0.048(5) 0.019(4) 0.010(4) 0.014(3) 0.001(3)
C20 0.027(4) 0.052(5) 0.023(4) 0.009(4) 0.002(3) 0.008(4)
C21 0.040(5) 0.040(5) 0.034(5) 0.010(4) 0.012(4) -0.004(4)
C22 0.037(4) 0.060(5) 0.011(4) 0.001(4) 0.012(3) 0.005(3)
C23 0.036(4) 0.055(5) 0.031(5) 0.007(4) 0.006(4) 0.015(4)
C24 0.032(4) 0.043(4) 0.025(4) 0.012(3) 0.011(3) -0.000(3)
C25 0.042(5) 0.045(5) 0.024(4) 0.009(4) 0.008(4) -0.003(3)
C26 0.067(6) 0.048(5) 0.047(6) 0.024(5) 0.021(5) 0.020(4)

loop_
_atom_type_symbol
_atom_type_description
_atom_type_scat_dispersion_real
_atom_type_scat_dispersion_imag
_atom_type_scat_source
C C 0.0033 0.0016
;
International Tables for Crystallography
(1992, Vol. C, Tables 4.2.6.8 and 6.1.1.4)
;
H H 0.0000 0.0000
;
International Tables for Crystallography
(1992, Vol. C, Table 6.1.1.4)
;
Cl Cl 0.1484 0.1585
;
International Tables for Crystallography
(1992, Vol. C, Tables 4.2.6.8 and 6.1.1.4)
;
O O 0.0106 0.0060
;
International Tables for Crystallography
(1992, Vol. C, Tables 4.2.6.8 and 6.1.1.4)
;
P P 0.1023 0.0942
;
International Tables for Crystallography
(1992, Vol. C, Tables 4.2.6.8 and 6.1.1.4)
;
Pd Pd -0.9988 1.0072
;
International Tables for Crystallography
(1992, Vol. C, Tables 4.2.6.8 and 6.1.1.4)
;

loop_
_geom_angle_atom_site_label_1
_geom_angle_atom_site_label_2
_geom_angle_atom_site_label_3
_geom_angle
_geom_angle_publ_flag
_geom_angle_site_symmetry_1
_geom_angle_site_symmetry_3
Cl1 Pd1 Cl1 84.48(11) yes . 2_666
Cl1 Pd1 Cl2 176.02(8) yes . .
Cl1 Pd1 P1 96.98(11) yes . .
Cl1 Pd1 Cl2 91.65(11) yes 2_666 .
Cl1 Pd1 P1 178.03(8) yes 2_666 .
Cl2 Pd1 P1 86.91(11) yes . .
Pd1 Cl1 Pd1 95.52(11) yes . 2_666
Pd1 P1 C1 109.4(3) yes . .
Pd1 P1 C7 111.7(3) yes . .
Pd1 P1 C13 111.1(3) yes . .
C1 P1 C7 110.3(4) yes . .
C1 P1 C13 106.8(4) yes . .
C7 P1 C13 107.5(4) yes . .
C20 O20 C25 117.3(6) yes . .
C24 O24 C26 117.8(7) yes . .
P1 C1 C2 113.2(5) yes . .
P1 C1 C6 117.5(6) yes . .
C2 C1 C6 108.1(7) yes . .
C1 C2 C3 109.8(7) yes . .
C2 C3 C4 110.7(8) yes . .
C3 C4 C5 110.3(8) yes . .
C4 C5 C6 112.8(6) yes . .
C1 C6 C5 108.8(7) yes . .
P1 C7 C8 111.2(6) yes . .
P1 C7 C12 116.4(5) yes . .
C8 C7 C12 110.5(7) yes . .
C7 C8 C9 110.1(7) yes . .
C8 C9 C10 109.7(7) yes . .
C9 C10 C11 111.6(8) yes . .
C10 C11 C12 112.1(7) yes . .
C7 C12 C11 108.7(6) yes . .
P1 C13 C14 122.2(6) yes . .
P1 C13 C18 119.5(6) yes . .
C14 C13 C18 118.3(6) yes . .
C13 C14 C15 118.9(7) yes . .
C13 C14 C19 124.5(6) yes . .
C15 C14 C19 116.3(7) yes . .
C14 C15 C16 121.6(8) yes . .
C15 C16 C17 119.2(7) yes . .
C16 C17 C18 120.4(7) yes . .
C13 C18 C17 121.5(8) yes . .
C14 C19 C20 119.1(8) yes . .
C14 C19 C24 122.3(7) yes . .
C20 C19 C24 118.3(8) yes . .
O20 C20 C19 113.7(7) yes . .
O20 C20 C21 125.8(8) yes . .
C19 C20 C21 120.5(8) yes . .
C20 C21 C22 118.9(8) yes . .
C21 C22 C23 121.7(8) yes . .
C22 C23 C24 119.6(9) yes . .
O24 C24 C19 115.3(7) yes . .
O24 C24 C23 124.0(8) yes . .
C19 C24 C23 120.7(8) yes . .
P1 C1 H1 105.715 no . .
C2 C1 H1 105.712 no . .
C6 C1 H1 105.724 no . .
C1 C2 H2A 109.697 no . .
C1 C2 H2B 109.698 no . .
C3 C2 H2A 109.705 no . .
C3 C2 H2B 109.703 no . .
H2A C2 H2B 108.185 no . .
C2 C3 H3A 109.512 no . .
C2 C3 H3B 109.516 no . .
C4 C3 H3A 109.514 no . .
C4 C3 H3B 109.510 no . .
H3A C3 H3B 108.081 no . .
C3 C4 H4A 109.597 no . .
C3 C4 H4B 109.604 no . .
C5 C4 H4A 109.600 no . .
C5 C4 H4B 109.609 no . .
H4A C4 H4B 108.122 no . .
C4 C5 H5A 109.022 no . .
C4 C5 H5B 109.019 no . .
C6 C5 H5A 109.008 no . .
C6 C5 H5B 109.019 no . .
H5A C5 H5B 107.800 no . .
C1 C6 H6A 109.936 no . .
C1 C6 H6B 109.928 no . .
C5 C6 H6A 109.938 no . .
C5 C6 H6B 109.936 no . .
H6A C6 H6B 108.336 no . .
P1 C7 H7 105.987 no . .
C8 C7 H7 105.998 no . .
C12 C7 H7 105.998 no . .
C7 C8 H8A 109.642 no . .
C7 C8 H8B 109.643 no . .
C9 C8 H8A 109.648 no . .
C9 C8 H8B 109.656 no . .
H8A C8 H8B 108.151 no . .
C8 C9 H9A 109.718 no . .
C8 C9 H9B 109.726 no . .
C10 C9 H9A 109.718 no . .
C10 C9 H9B 109.720 no . .
H9A C9 H9B 108.195 no . .
C9 C10 H10A 109.306 no . .
C9 C10 H10B 109.313 no . .
C11 C10 H10A 109.302 no . .
C11 C10 H10B 109.308 no . .
H10A C10 H10B 107.963 no . .
C10 C11 H11A 109.191 no . .
C10 C11 H11B 109.194 no . .
C12 C11 H11A 109.197 no . .
C12 C11 H11B 109.197 no . .
H11A C11 H11B 107.894 no . .
C7 C12 H12A 109.951 no . .
C7 C12 H12B 109.954 no . .
C11 C12 H12A 109.950 no . .
C11 C12 H12B 109.952 no . .
H12A C12 H12B 108.339 no . .
C14 C15 H15 119.221 no . .
C16 C15 H15 119.224 no . .
C15 C16 H16 120.394 no . .
C17 C16 H16 120.389 no . .
C16 C17 H17 119.801 no . .
C18 C17 H17 119.794 no . .
C13 C18 H18 119.245 no . .
C17 C18 H18 119.246 no . .
C20 C21 H21 120.561 no . .
C22 C21 H21 120.550 no . .
C21 C22 H22 119.150 no . .
C23 C22 H22 119.147 no . .
C22 C23 H23 120.179 no . .
C24 C23 H23 120.175 no . .
O20 C25 H25A 109.475 no . .
O20 C25 H25B 109.472 no . .
O20 C25 H25C 109.475 no . .
H25A C25 H25B 109.467 no . .
H25A C25 H25C 109.472 no . .
H25B C25 H25C 109.466 no . .
O24 C26 H26A 109.467 no . .
O24 C26 H26B 109.470 no . .
O24 C26 H26C 109.478 no . .
H26A C26 H26B 109.473 no . .
H26A C26 H26C 109.469 no . .
H26B C26 H26C 109.471 no . .

loop_
_geom_bond_atom_site_label_1
_geom_bond_atom_site_label_2
_geom_bond_distance
_geom_bond_publ_flag
_geom_bond_site_symmetry_2
Pd1 Cl1 2.329(3) yes .
Pd1 Cl1 2.428(3) yes 2_666
Pd1 Cl2 2.283(3) yes .
Pd1 P1 2.247(3) yes .
P1 C1 1.845(9) yes .
P1 C7 1.848(9) yes .
P1 C13 1.839(7) yes .
O20 C20 1.347(11) yes .
O20 C25 1.448(10) yes .
O24 C24 1.371(10) yes .
O24 C26 1.414(12) yes .
C1 C2 1.551(9) yes .
C1 C6 1.530(11) yes .
C2 C3 1.514(14) yes .
C3 C4 1.533(13) yes .
C4 C5 1.513(10) yes .
C5 C6 1.526(13) yes .
C7 C8 1.536(10) yes .
C7 C12 1.523(9) yes .
C8 C9 1.514(13) yes .
C9 C10 1.537(11) yes .
C10 C11 1.503(12) yes .
C11 C12 1.543(12) yes .
C13 C14 1.403(12) yes .
C13 C18 1.408(11) yes .
C14 C15 1.392(10) yes .
C14 C19 1.502(11) yes .
C15 C16 1.391(11) yes .
C16 C17 1.373(12) yes .
C17 C18 1.368(10) yes .
C19 C20 1.426(11) yes .
C19 C24 1.376(13) yes .
C20 C21 1.387(12) yes .
C21 C22 1.374(13) yes .
C22 C23 1.373(12) yes .
C23 C24 1.395(12) yes .
C1 H1 1.000 no .
C2 H2A 0.990 no .
C2 H2B 0.990 no .
C3 H3A 0.990 no .
C3 H3B 0.990 no .
C4 H4A 0.990 no .
C4 H4B 0.990 no .
C5 H5A 0.990 no .
C5 H5B 0.990 no .
C6 H6A 0.990 no .
C6 H6B 0.990 no .
C7 H7 1.000 no .
C8 H8A 0.990 no .
C8 H8B 0.990 no .
C9 H9A 0.990 no .
C9 H9B 0.990 no .
C10 H10A 0.990 no .
C10 H10B 0.990 no .
C11 H11A 0.990 no .
C11 H11B 0.990 no .
C12 H12A 0.990 no .
C12 H12B 0.990 no .
C15 H15 0.950 no .
C16 H16 0.950 no .
C17 H17 0.950 no .
C18 H18 0.950 no .
C21 H21 0.950 no .
C22 H22 0.950 no .
C23 H23 0.950 no .
C25 H25A 0.980 no .
C25 H25B 0.980 no .
C25 H25C 0.980 no .
C26 H26A 0.980 no .
C26 H26B 0.980 no .
C26 H26C 0.980 no .

loop_
_geom_contact_atom_site_label_1
_geom_contact_atom_site_label_2
_geom_contact_distance
_geom_contact_publ_flag
_geom_contact_site_symmetry_2
Pd1 O20 3.263(7) no .
Pd1 C2 3.452(10) no .
Pd1 C19 3.395(8) no .
Pd1 C20 3.169(8) no .
Cl1 C7 3.279(8) no .
Cl1 C8 3.345(9) no .
Cl1 C22 3.517(9) no .
Cl1 C23 3.559(9) no .
Cl2 O20 3.321(7) no .
Cl2 C1 3.271(8) no .
Cl2 C2 3.442(10) no .
Cl2 C13 3.583(8) no .
Cl2 C25 3.473(10) no .
P1 C19 3.250(9) no .
O20 C13 3.386(10) no .
O20 C14 2.698(10) no .
O20 C15 3.194(9) no .
O20 C24 3.580(11) no .
O24 C7 3.430(10) no .
O24 C12 3.412(11) no .
O24 C13 3.521(11) no .
O24 C14 2.766(11) no .
O24 C15 3.422(11) no .
C1 C4 2.952(13) no .
C1 C8 3.375(12) no .
C1 C18 3.127(10) no .
C2 C5 2.901(11) no .
C2 C8 3.521(14) no .
C3 C6 2.944(11) no .
C6 C7 3.383(12) no .
C6 C12 3.424(12) no .
C6 C18 3.420(12) no .
C7 C10 2.919(13) no .
C8 C11 2.919(11) no .
C9 C12 2.964(10) no .
C12 C13 3.297(11) no .
C13 C16 2.800(10) no .
C13 C20 3.442(12) no .
C13 C24 3.490(13) no .
C14 C17 2.790(11) no .
C15 C18 2.745(13) no .
C15 C20 3.261(10) no .
C15 C24 3.329(12) no .
C19 C22 2.777(12) no .
C20 C23 2.767(14) no .
C21 C24 2.786(12) no .
C21 C25 2.833(13) no .
C23 C26 2.823(13) no .
Cl2 C5 3.595(9) no 2_665
C2 C25 3.527(11) no 1_655
C5 Cl2 3.595(9) no 2_665
C15 C16 3.288(11) no 2_555
C15 C17 3.530(11) no 2_555
C16 C15 3.288(11) no 2_555
C16 C16 3.177(12) no 2_555
C17 C15 3.530(11) no 2_555
C25 C2 3.527(11) no 1_455
Pd1 H1 3.5814 no .
Pd1 H2A 2.8083 no .
Pd1 H7 3.3573 no .
Pd1 H8B 3.2540 no .
Pd1 H25A 3.2152 no .
Cl1 H7 2.7358 no .
Cl1 H8B 2.7106 no .
Cl1 H9A 3.4242 no .
Cl1 H25A 2.6634 no 2_666
Cl2 H1 2.8438 no .
Cl2 H2A 2.8000 no .
Cl2 H25A 3.1826 no .
Cl2 H25C 3.3558 no .
P1 H2A 2.8861 no .
P1 H2B 3.1096 no .
P1 H6A 3.1426 no .
P1 H6B 2.9942 no .
P1 H8A 3.0363 no .
P1 H8B 2.8458 no .
P1 H12A 3.0881 no .
P1 H12B 2.9930 no .
P1 H18 2.8842 no .
O20 H15 3.2713 no .
O20 H21 2.6730 no .
O24 H7 2.7472 no .
O24 H11A 3.0716 no .
O24 H12B 2.8457 no .
O24 H15 3.4960 no .
O24 H23 2.6574 no .
C1 H3A 3.3680 no .
C1 H3B 2.7055 no .
C1 H4B 3.3493 no .
C1 H5A 3.3408 no .
C1 H5B 2.6858 no .
C1 H8A 3.0425 no .
C1 H8B 3.4521 no .
C1 H12A 3.3623 no .
C1 H18 2.6214 no .
C2 H4A 3.3565 no .
C2 H4B 2.7491 no .
C2 H5B 3.2656 no .
C2 H6A 2.6798 no .
C2 H6B 3.3615 no .
C2 H8A 3.0930 no .
C2 H8B 3.2711 no .
C2 H22 3.3821 no 2_666
C3 H1 2.5816 no .
C3 H5A 3.3512 no .
C3 H5B 2.7331 no .
C3 H6A 3.2709 no .
C4 H1 3.1176 no .
C4 H2A 3.3623 no .
C4 H2B 2.7105 no .
C4 H6A 2.7561 no .
C4 H6B 3.3777 no .
C5 H1 2.5624 no .
C5 H2B 3.2083 no .
C5 H3A 3.3506 no .
C5 H3B 2.7407 no .
C5 H18 3.4419 no .
C6 H2A 3.3551 no .
C6 H2B 2.6694 no .
C6 H3B 3.3001 no .
C6 H4A 3.3766 no .
C6 H4B 2.7780 no .
C6 H8A 3.0011 no .
C6 H12A 2.7335 no .
C6 H18 2.6750 no .
C7 H2B 3.5550 no .
C7 H6A 3.1072 no .
C7 H6B 3.4104 no .
C7 H9A 2.7116 no .
C7 H9B 3.3584 no .
C7 H10A 3.2927 no .
C7 H11A 2.7143 no .
C7 H11B 3.3471 no .
C8 H2B 2.9158 no .
C8 H6A 3.0337 no .
C8 H10A 2.7245 no .
C8 H10B 3.3480 no .
C8 H11A 3.2870 no .
C8 H12A 2.7279 no .
C8 H12B 3.3713 no .
C9 H7 2.5994 no .
C9 H11A 2.7462 no .
C9 H11B 3.3636 no .
C9 H12A 3.3176 no .
C10 H7 3.1269 no .
C10 H8A 2.7057 no .
C10 H8B 3.3554 no .
C10 H12A 2.7680 no .
C10 H12B 3.3729 no .
C11 H7 2.5992 no .
C11 H8A 3.2400 no .
C11 H9A 2.7530 no .
C11 H9B 3.3609 no .
C11 H26C 3.4413 no .
C12 H6A 3.0917 no .
C12 H6B 3.1056 no .
C12 H8A 2.7092 no .
C12 H8B 3.3665 no .
C12 H9A 3.3169 no .
C12 H10A 2.7602 no .
C12 H10B 3.3757 no .
C13 H1 2.9145 no .
C13 H6B 3.2568 no .
C13 H7 3.2073 no .
C13 H12A 3.5713 no .
C13 H12B 2.8320 no .
C13 H15 3.2642 no .
C13 H17 3.2768 no .
C14 H7 3.4724 no .
C14 H12B 3.2954 no .
C14 H16 3.2835 no .
C14 H18 3.2710 no .
C15 H17 3.2442 no .
C16 H18 3.2311 no .
C17 H15 3.2380 no .
C18 H1 2.8050 no .
C18 H6B 2.8022 no .
C18 H12B 3.3256 no .
C18 H16 3.2375 no .
C19 H7 3.1993 no .
C19 H15 2.5747 no .
C19 H21 3.3043 no .
C19 H23 3.2627 no .
C20 H15 3.2180 no .
C20 H22 3.2348 no .
C20 H25A 2.6292 no .
C20 H25B 2.6269 no .
C20 H25C 3.1974 no .
C21 H23 3.2532 no .
C21 H25A 2.8235 no .
C21 H25B 2.7221 no .
C22 H2A 3.2932 no 2_666
C23 H21 3.2553 no .
C23 H26A 2.8246 no .
C23 H26B 2.6899 no .
C24 H7 2.9221 no .
C24 H15 3.2816 no .
C24 H22 3.2477 no .
C24 H26A 2.6216 no .
C24 H26B 2.6209 no .
C24 H26C 3.1989 no .
C25 H21 2.5511 no .
C26 H7 3.5269 no .
C26 H11A 2.9457 no .
C26 H23 2.5348 no .
H1 H2A 2.4153 no .
H1 H2B 2.8663 no .
H1 H3A 3.5009 no .
H1 H3B 2.3965 no .
H1 H5A 3.4780 no .
H1 H5B 2.3785 no .
H1 H6A 2.8534 no .
H1 H6B 2.3862 no .
H1 H18 2.2530 no .
H2A H3A 2.3648 no .
H2A H3B 2.3648 no .
H2A H6A 3.5754 no .
H2A H8A 3.5962 no .
H2A H8B 3.3158 no .
H2A H21 3.2525 no 2_666
H2A H22 2.6171 no 2_666
H2B H3A 2.3666 no .
H2B H3B 2.8674 no .
H2B H4B 2.5837 no .
H2B H6A 2.4759 no .
H2B H6B 3.5797 no .
H2B H8A 2.3833 no .
H2B H8B 2.6723 no .
H2B H21 3.3284 no 2_666
H2B H22 3.4687 no 2_666
H3A H4A 2.4064 no .
H3A H4B 2.3581 no .
H3A H22 3.3296 no 2_666
H3B H4A 2.3571 no .
H3B H4B 2.8794 no .
H3B H5B 2.6051 no .
H4A H5A 2.3782 no .
H4A H5B 2.3290 no .
H4B H5A 2.3348 no .
H4B H5B 2.8593 no .
H4B H6A 2.6381 no .
H5A H6A 2.3727 no .
H5A H6B 2.3759 no .
H5B H6A 2.8739 no .
H5B H6B 2.3633 no .
H5B H18 3.1038 no .
H6A H8A 2.2573 no .
H6A H8B 3.5604 no .
H6A H12A 2.3338 no .
H6A H18 3.4924 no .
H6B H8A 3.4941 no .
H6B H12A 2.3943 no .
H6B H12B 3.2475 no .
H6B H18 2.0590 no .
H7 H8A 2.8589 no .
H7 H8B 2.3860 no .
H7 H9A 2.4283 no .
H7 H9B 3.5176 no .
H7 H11A 2.4390 no .
H7 H11B 3.5155 no .
H7 H12A 2.8528 no .
H7 H12B 2.3609 no .
H7 H26B 3.3292 no .
H8A H9A 2.8690 no .
H8A H9B 2.3613 no .
H8A H10A 2.5616 no .
H8A H12A 2.5507 no .
H8B H9A 2.3621 no .
H8B H9B 2.3756 no .
H8B H21 2.9983 no 2_666
H8B H25A 2.9030 no 2_666
H8B H25B 3.5409 no 2_666
H9A H10A 2.8822 no .
H9A H10B 2.3687 no .
H9A H11A 2.6176 no .
H9A H25A 3.4629 no 2_666
H9B H10A 2.3644 no .
H9B H10B 2.4011 no .
H10A H11A 2.8513 no .
H10A H11B 2.3255 no .
H10A H12A 2.6361 no .
H10B H11A 2.3244 no .
H10B H11B 2.3629 no .
H11A H12A 2.8882 no .
H11A H12B 2.3711 no .
H11A H26B 2.7298 no .
H11A H26C 2.6496 no .
H11B H12A 2.3788 no .
H11B H12B 2.4086 no .
H11B H26C 3.5481 no .
H12B H18 3.5365 no .
H12B H26C 3.3863 no .
H15 H16 2.3352 no .
H16 H17 2.3263 no .
H17 H18 2.3045 no .
H21 H22 2.3201 no .
H21 H25A 2.4249 no .
H21 H25B 2.2618 no .
H21 H25C 3.5211 no .
H22 H23 2.3136 no .
H23 H26A 2.4649 no .
H23 H26B 2.1878 no .
H23 H26C 3.4983 no .
Cl2 H5A 3.2944 no 2_665
Cl2 H5B 3.0248 no 2_665
Cl2 H11A 3.2220 no 1_565
Cl2 H11B 3.3922 no 1_565
Cl2 H26B 3.5965 no 1_565
Cl2 H26C 2.9008 no 1_565
O20 H2B 2.8777 no 1_455
O20 H3A 3.5354 no 1_455
O20 H4B 2.9983 no 1_455
O20 H8A 3.5538 no 1_455
O24 H16 3.0129 no 2_555
O24 H17 3.2470 no 2_555
C1 H5B 3.5422 no 2_665
C2 H25B 3.1444 no 1_655
C2 H25C 3.2741 no 1_655
C3 H17 3.1098 no 2_665
C3 H18 3.2804 no 2_665
C3 H25B 3.5930 no 1_655
C3 H25C 2.9900 no 1_655
C4 H4A 3.5641 no 2_765
C4 H17 3.5624 no 2_665
C4 H25C 3.5220 no 1_655
C5 H1 3.4980 no 2_665
C5 H11B 2.9285 no 2_655
C5 H16 3.2938 no 1_655
C6 H11B 3.1099 no 2_655
C6 H12B 3.5574 no 2_655
C6 H15 3.4077 no 1_655
C6 H16 3.5715 no 1_655
C9 H23 3.0803 no 2_656
C10 H17 3.4685 no 2_655
C10 H22 3.5522 no 2_656
C10 H23 3.4274 no 2_656
C11 H5A 3.2762 no 2_655
C11 H5B 3.5748 no 2_655
C11 H6B 3.1948 no 2_655
C12 H5A 3.5719 no 2_655
C12 H6B 3.1489 no 2_655
C14 H16 3.3917 no 2_555
C15 H4B 3.0823 no 1_455
C15 H6A 3.0947 no 1_455
C15 H8A 3.5340 no 1_455
C15 H16 3.1759 no 2_555
C16 H4B 3.0973 no 1_455
C16 H5A 3.0821 no 1_455
C16 H6A 3.3915 no 1_455
C16 H15 3.4764 no 2_555
C16 H16 3.2721 no 2_555
C17 H3A 3.3079 no 2_665
C17 H3B 3.2877 no 2_665
C17 H4A 3.0378 no 2_665
C17 H10A 3.2793 no 2_655
C17 H15 3.3358 no 2_555
C17 H16 3.5919 no 2_555
C18 H3B 3.0904 no 2_665
C18 H4A 3.0776 no 2_665
C20 H8A 3.4225 no 1_455
C20 H9B 3.5103 no 1_455
C21 H9B 3.1871 no 1_455
C21 H21 3.5828 no 2_566
C21 H25B 2.8698 no 2_566
C22 H9B 2.8703 no 1_455
C22 H10B 3.2830 no 2_656
C22 H25B 3.1460 no 2_566
C23 H9A 3.4269 no 2_656
C23 H9B 2.9498 no 1_455
C23 H10B 3.4091 no 2_656
C24 H9B 3.3158 no 1_455
C25 H2B 2.8557 no 1_455
C25 H3A 3.0052 no 1_455
C25 H4B 3.5088 no 1_455
C25 H21 3.1995 no 2_566
C25 H22 3.4292 no 2_566
C25 H26A 3.2696 no 1_565
C25 H26C 3.4784 no 1_565
C26 H16 3.5746 no 2_555
C26 H17 3.3479 no 2_555
C26 H25A 3.5351 no 1_545
C26 H25C 2.9731 no 1_545
H1 C5 3.4980 no 2_665
H1 H3B 3.1761 no 2_665
H1 H4A 3.5768 no 2_665
H1 H5B 2.5712 no 2_665
H2A H10B 3.4566 no 1_565
H2A H25B 3.1288 no 1_655
H2A H25C 3.4632 no 1_655
H2B O20 2.8777 no 1_655
H2B C25 2.8557 no 1_655
H2B H25B 2.4667 no 1_655
H2B H25C 2.8347 no 1_655
H3A O20 3.5354 no 1_655
H3A C17 3.3079 no 2_665
H3A C25 3.0052 no 1_655
H3A H10B 3.2317 no 1_565
H3A H17 2.6166 no 2_665
H3A H18 3.4705 no 2_665
H3A H25B 3.1012 no 1_655
H3A H25C 2.2284 no 1_655
H3A H26A 3.0680 no 1_665
H3A H26C 3.5278 no 1_665
H3B C17 3.2877 no 2_665
H3B C18 3.0904 no 2_665
H3B H1 3.1761 no 2_665
H3B H5B 2.8042 no 2_665
H3B H10B 3.3746 no 1_565
H3B H11B 2.9510 no 1_565
H3B H17 2.8804 no 2_665
H3B H18 2.4945 no 2_665
H4A C4 3.5641 no 2_765
H4A C17 3.0378 no 2_665
H4A C18 3.0776 no 2_665
H4A H1 3.5768 no 2_665
H4A H4A 3.0260 no 2_765
H4A H4B 3.1591 no 2_765
H4A H17 3.0321 no 2_665
H4A H18 3.1206 no 2_665
H4B O20 2.9983 no 1_655
H4B C15 3.0823 no 1_655
H4B C16 3.0973 no 1_655
H4B C25 3.5088 no 1_655
H4B H4A 3.1591 no 2_765
H4B H15 3.1941 no 1_655
H4B H16 3.2536 no 1_655
H4B H25C 3.0912 no 1_655
H5A Cl2 3.2944 no 2_665
H5A C11 3.2762 no 2_655
H5A C12 3.5719 no 2_655
H5A C16 3.0821 no 1_655
H5A H11A 3.2755 no 2_655
H5A H11B 2.6355 no 2_655
H5A H12B 3.0270 no 2_655
H5A H16 2.5337 no 1_655
H5A H26C 2.9443 no 2_655
H5B Cl2 3.0248 no 2_665
H5B C1 3.5422 no 2_665
H5B C11 3.5748 no 2_655
H5B H1 2.5712 no 2_665
H5B H3B 2.8042 no 2_665
H5B H5B 3.3298 no 2_665
H5B H11B 2.6551 no 2_655
H5B H18 3.5945 no 2_665
H6A C15 3.0947 no 1_655
H6A C16 3.3915 no 1_655
H6A H12B 3.5254 no 2_655
H6A H15 2.4680 no 1_655
H6A H16 3.0832 no 1_655
H6B C11 3.1948 no 2_655
H6B C12 3.1489 no 2_655
H6B H11B 2.4521 no 2_655
H6B H12A 2.8145 no 2_655
H6B H12B 3.0047 no 2_655
H8A O20 3.5538 no 1_655
H8A C15 3.5340 no 1_655
H8A C20 3.4225 no 1_655
H8A H15 2.6860 no 1_655
H8B H25B 3.5371 no 1_655
H9A C23 3.4269 no 2_656
H9A H23 2.4940 no 2_656
H9A H26A 3.5022 no 2_656
H9A H26B 2.8680 no 2_656
H9B C20 3.5103 no 1_655
H9B C21 3.1871 no 1_655
H9B C22 2.8703 no 1_655
H9B C23 2.9498 no 1_655
H9B C24 3.3158 no 1_655
H9B H22 3.1829 no 1_655
H9B H23 3.3142 no 1_655
H9B H23 3.0298 no 2_656
H10A C17 3.2793 no 2_655
H10A H15 2.8629 no 1_655
H10A H17 2.6472 no 2_655
H10A H18 3.3702 no 2_655
H10A H26A 3.4412 no 1_655
H10B C22 3.2830 no 2_656
H10B C23 3.4091 no 2_656
H10B H2A 3.4566 no 1_545
H10B H3A 3.2317 no 1_545
H10B H3B 3.3746 no 1_545
H10B H17 3.4931 no 2_655
H10B H22 2.5785 no 2_656
H10B H23 2.8529 no 2_656
H10B H26A 3.3763 no 1_655
H11A Cl2 3.2220 no 1_545
H11A H5A 3.2755 no 2_655
H11B Cl2 3.3922 no 1_545
H11B C5 2.9285 no 2_655
H11B C6 3.1099 no 2_655
H11B H3B 2.9510 no 1_545
H11B H5A 2.6355 no 2_655
H11B H5B 2.6551 no 2_655
H11B H6B 2.4521 no 2_655
H11B H18 2.8959 no 2_655
H12A H6B 2.8145 no 2_655
H12A H12A 3.1526 no 2_655
H12A H15 3.4586 no 1_655
H12B C6 3.5574 no 2_655
H12B H5A 3.0270 no 2_655
H12B H6A 3.5254 no 2_655
H12B H6B 3.0047 no 2_655
H12B H16 2.7772 no 2_555
H15 C6 3.4077 no 1_455
H15 C16 3.4764 no 2_555
H15 C17 3.3358 no 2_555
H15 H4B 3.1941 no 1_455
H15 H6A 2.4680 no 1_455
H15 H8A 2.6860 no 1_455
H15 H10A 2.8629 no 1_455
H15 H12A 3.4586 no 1_455
H15 H16 3.5032 no 2_555
H15 H17 3.2844 no 2_555
H16 O24 3.0129 no 2_555
H16 C5 3.2938 no 1_455
H16 C6 3.5715 no 1_455
H16 C14 3.3917 no 2_555
H16 C15 3.1759 no 2_555
H16 C16 3.2721 no 2_555
H16 C17 3.5919 no 2_555
H16 C26 3.5746 no 2_555
H16 H4B 3.2536 no 1_455
H16 H5A 2.5337 no 1_455
H16 H6A 3.0832 no 1_455
H16 H12B 2.7772 no 2_555
H16 H15 3.5032 no 2_555
H16 H26C 3.1881 no 2_555
H17 O24 3.2470 no 2_555
H17 C3 3.1098 no 2_665
H17 C4 3.5624 no 2_665
H17 C10 3.4685 no 2_655
H17 C26 3.3479 no 2_555
H17 H3A 2.6166 no 2_665
H17 H3B 2.8804 no 2_665
H17 H4A 3.0321 no 2_665
H17 H10A 2.6472 no 2_655
H17 H10B 3.4931 no 2_655
H17 H15 3.2844 no 2_555
H17 H26A 3.0610 no 2_555
H17 H26C 3.2071 no 2_555
H18 C3 3.2804 no 2_665
H18 H3A 3.4705 no 2_665
H18 H3B 2.4945 no 2_665
H18 H4A 3.1206 no 2_665
H18 H5B 3.5945 no 2_665
H18 H10A 3.3702 no 2_655
H18 H11B 2.8959 no 2_655
H21 C21 3.5828 no 2_566
H21 C25 3.1995 no 2_566
H21 H21 2.8666 no 2_566
H21 H25A 3.5102 no 2_566
H21 H25B 2.2380 no 2_566
H22 C10 3.5522 no 2_656
H22 C25 3.4292 no 2_566
H22 H9B 3.1829 no 1_455
H22 H10B 2.5785 no 2_656
H22 H25B 2.7713 no 2_566
H22 H25C 3.2731 no 2_566
H22 H26A 3.5832 no 2_556
H23 C9 3.0803 no 2_656
H23 C10 3.4274 no 2_656
H23 H9A 2.4940 no 2_656
H23 H9B 3.3142 no 1_455
H23 H9B 3.0298 no 2_656
H23 H10B 2.8529 no 2_656
H25A C26 3.5351 no 1_565
H25A H21 3.5102 no 2_566
H25A H26A 3.2658 no 1_565
H25A H26B 3.3537 no 1_565
H25A H26C 3.3989 no 1_565
H25B C2 3.1444 no 1_455
H25B C3 3.5930 no 1_455
H25B C21 2.8698 no 2_566
H25B C22 3.1460 no 2_566
H25B H2A 3.1288 no 1_455
H25B H2B 2.4667 no 1_455
H25B H3A 3.1012 no 1_455
H25B H8B 3.5371 no 1_455
H25B H21 2.2380 no 2_566
H25B H22 2.7713 no 2_566
H25B H25B 3.4686 no 2_566
H25C C2 3.2741 no 1_455
H25C C3 2.9900 no 1_455
H25C C4 3.5220 no 1_455
H25C C26 2.9731 no 1_565
H25C H2A 3.4632 no 1_455
H25C H2B 2.8347 no 1_455
H25C H3A 2.2284 no 1_455
H25C H4B 3.0912 no 1_455
H25C H22 3.2731 no 2_566
H25C H26A 2.4992 no 1_565
H25C H26B 3.2577 no 1_565
H25C H26C 2.7227 no 1_565
H26A C25 3.2696 no 1_545
H26A H3A 3.0680 no 1_445
H26A H9A 3.5022 no 2_656
H26A H10A 3.4412 no 1_455
H26A H10B 3.3763 no 1_455
H26A H17 3.0610 no 2_555
H26A H22 3.5832 no 2_556
H26A H25A 3.2658 no 1_545
H26A H25C 2.4992 no 1_545
H26B Cl2 3.5965 no 1_545
H26B H9A 2.8680 no 2_656
H26B H25A 3.3537 no 1_545
H26B H25C 3.2577 no 1_545
H26C Cl2 2.9008 no 1_545
H26C C25 3.4784 no 1_545
H26C H3A 3.5278 no 1_445
H26C H5A 2.9443 no 2_655
H26C H16 3.1881 no 2_555
H26C H17 3.2071 no 2_555
H26C H25A 3.3989 no 1_545
H26C H25C 2.7227 no 1_545

loop_
_geom_torsion_atom_site_label_1
_geom_torsion_atom_site_label_2
_geom_torsion_atom_site_label_3
_geom_torsion_atom_site_label_4
_geom_torsion
_geom_torsion_publ_flag
_geom_torsion_site_symmetry_1
_geom_torsion_site_symmetry_3
_geom_torsion_site_symmetry_4
Cl1 Pd1 Cl1 Pd1 0.00(8) no . 2_666 2_666
Cl1 Pd1 Cl1 Pd1 -0.00(8) no 2_666 . 2_666
Cl1 Pd1 P1 C1 -130.08(11) no . . .
Cl1 Pd1 P1 C7 -7.70(11) no . . .
Cl1 Pd1 P1 C13 112.25(11) no . . .
P1 Pd1 Cl1 Pd1 178.67(7) no . . 2_666
Cl2 Pd1 Cl1 Pd1 179.08(8) no . 2_666 2_666
Cl2 Pd1 P1 C1 50.75(11) no . . .
Cl2 Pd1 P1 C7 173.13(11) no . . .
Cl2 Pd1 P1 C13 -66.92(11) no . . .
Pd1 P1 C1 C2 36.4(5) no . . .
Pd1 P1 C1 C6 163.5(3) no . . .
Pd1 P1 C7 C8 -67.7(5) no . . .
Pd1 P1 C7 C12 164.5(4) no . . .
Pd1 P1 C13 C14 -49.1(6) no . . .
Pd1 P1 C13 C18 130.8(5) no . . .
C1 P1 C7 C8 54.2(5) no . . .
C1 P1 C7 C12 -73.6(5) no . . .
C7 P1 C1 C2 -86.8(5) no . . .
C7 P1 C1 C6 40.3(5) no . . .
C1 P1 C13 C14 -168.4(5) no . . .
C1 P1 C13 C18 11.5(6) no . . .
C13 P1 C1 C2 156.7(5) no . . .
C13 P1 C1 C6 -76.2(5) no . . .
C7 P1 C13 C14 73.3(6) no . . .
C7 P1 C13 C18 -106.8(6) no . . .
C13 P1 C7 C8 170.2(4) no . . .
C13 P1 C7 C12 42.5(6) no . . .
C25 O20 C20 C19 -172.5(6) no . . .
C25 O20 C20 C21 8.6(10) no . . .
C26 O24 C24 C19 -170.9(6) no . . .
C26 O24 C24 C23 11.5(10) no . . .
P1 C1 C2 C3 -165.7(5) no . . .
P1 C1 C6 C5 170.0(4) no . . .
C2 C1 C6 C5 -60.4(7) no . . .
C6 C1 C2 C3 62.3(8) no . . .
C1 C2 C3 C4 -59.3(8) no . . .
C2 C3 C4 C5 54.8(9) no . . .
C3 C4 C5 C6 -54.8(10) no . . .
C4 C5 C6 C1 58.4(8) no . . .
P1 C7 C8 C9 168.3(5) no . . .
P1 C7 C12 C11 -173.7(5) no . . .
C8 C7 C12 C11 58.2(8) no . . .
C12 C7 C8 C9 -60.8(8) no . . .
C7 C8 C9 C10 58.1(8) no . . .
C8 C9 C10 C11 -56.0(9) no . . .
C9 C10 C11 C12 55.5(9) no . . .
C10 C11 C12 C7 -56.2(9) no . . .
P1 C13 C14 C15 177.1(5) no . . .
P1 C13 C14 C19 4.0(11) no . . .
P1 C13 C18 C17 -177.5(5) no . . .
C14 C13 C18 C17 2.4(11) no . . .
C18 C13 C14 C15 -2.9(11) no . . .
C18 C13 C14 C19 -175.9(7) no . . .
C13 C14 C15 C16 2.9(12) no . . .
C13 C14 C19 C20 90.3(9) no . . .
C13 C14 C19 C24 -96.3(9) no . . .
C15 C14 C19 C20 -82.9(9) no . . .
C15 C14 C19 C24 90.4(9) no . . .
C19 C14 C15 C16 176.5(7) no . . .
C14 C15 C16 C17 -2.3(12) no . . .
C15 C16 C17 C18 1.8(12) no . . .
C16 C17 C18 C13 -1.9(12) no . . .
C14 C19 C20 O20 -0.0(9) no . . .
C14 C19 C20 C21 179.0(6) no . . .
C14 C19 C24 O24 4.1(10) no . . .
C14 C19 C24 C23 -178.2(6) no . . .
C20 C19 C24 O24 177.5(6) no . . .
C20 C19 C24 C23 -4.8(10) no . . .
C24 C19 C20 O20 -173.6(6) no . . .
C24 C19 C20 C21 5.4(10) no . . .
O20 C20 C21 C22 175.3(6) no . . .
C19 C20 C21 C22 -3.6(11) no . . .
C20 C21 C22 C23 1.3(11) no . . .
C21 C22 C23 C24 -0.7(11) no . . .
C22 C23 C24 O24 -180.0(7) no . . .
C22 C23 C24 C19 2.6(11) no . . .
